data_4112276
loop_
_publ_author_name
'Sungho Yoon'
'Stephen J. Lippard'

_publ_section_title
;
 Synthesis and Characterization of Carboxylate-Rich Complexes Having the
 {Fe2(\m-OH)2(\m-O2CR)}3+ and {Fe2(\m-O)(\m-O2CR)}3+ Cores of O2-Dependent
 Diiron Enzymes
;
_journal_name_full 'Journal of the American Chemical Society'
_journal_page_first 2666
_journal_page_last 2667
_journal_paper_doi 10.1021/ja031603o
_journal_volume 126
_journal_year 2004
_chemical_formula_sum 'C92 H70 Cl2 F8 Fe2 N6 O9'
_chemical_formula_weight 1738.14
_chemical_name_systematic
; 
 ? 
;
_space_group_IT_number 2
_symmetry_cell_setting triclinic
_symmetry_space_group_name_Hall '-P 1'
_symmetry_space_group_name_H-M 'P -1'
_atom_sites_solution_hydrogens geom
_atom_sites_solution_primary direct
_atom_sites_solution_secondary difmap
_audit_creation_method SHELXL-97
_cell_angle_alpha 88.767(2)
_cell_angle_beta 88.313(2)
_cell_angle_gamma 84.813(2)
_cell_formula_units_Z 2
_cell_length_a 13.920(2)
_cell_length_b 15.434(2)
_cell_length_c 19.559(3)
_cell_measurement_reflns_used 982
_cell_measurement_temperature 173(2)
_cell_measurement_theta_max 26.97
_cell_measurement_theta_min 2.32
_cell_volume 4182.3(10)
_computing_cell_refinement 'Bruker SMART'
_computing_data_collection 'Bruker SMART'
_computing_data_reduction 'Bruker SAINT'
_computing_molecular_graphics 'Bruker SHELXTL'
_computing_publication_material 'Bruker SHELXTL'
_computing_structure_refinement 'SHELXL-97 (Sheldrick, 1997)'
_computing_structure_solution 'SHELXS-97 (Sheldrick, 1990)'
_diffrn_ambient_temperature 173(2)
_diffrn_measured_fraction_theta_full 0.990
_diffrn_measured_fraction_theta_max 0.990
_diffrn_measurement_device_type 'CCD area detector'
_diffrn_measurement_method 'phi and omega scans'
_diffrn_radiation_monochromator graphite
_diffrn_radiation_source 'fine-focus sealed tube'
_diffrn_radiation_type MoK\a
_diffrn_radiation_wavelength 0.71073
_diffrn_reflns_av_R_equivalents 0.0172
_diffrn_reflns_av_sigmaI/netI 0.0264
_diffrn_reflns_limit_h_max 16
_diffrn_reflns_limit_h_min -16
_diffrn_reflns_limit_k_max 18
_diffrn_reflns_limit_k_min -18
_diffrn_reflns_limit_l_max 23
_diffrn_reflns_limit_l_min -22
_diffrn_reflns_number 30788
_diffrn_reflns_theta_full 25.00
_diffrn_reflns_theta_max 25.00
_diffrn_reflns_theta_min 2.07
_exptl_absorpt_coefficient_mu 0.491
_exptl_absorpt_correction_type none
_exptl_crystal_colour brown
_exptl_crystal_density_diffrn 1.380
_exptl_crystal_density_meas 0
_exptl_crystal_description block
_exptl_crystal_F_000 1788
_exptl_crystal_size_max 0.20
_exptl_crystal_size_mid 0.15
_exptl_crystal_size_min 0.10
_refine_diff_density_max 1.823
_refine_diff_density_min -0.894
_refine_diff_density_rms 0.116
_refine_ls_extinction_method none
_refine_ls_goodness_of_fit_ref 0.973
_refine_ls_hydrogen_treatment mixed
_refine_ls_matrix_type full
_refine_ls_number_parameters 1171
_refine_ls_number_reflns 14572
_refine_ls_number_restraints 1
_refine_ls_restrained_S_all 0.985
_refine_ls_R_factor_all 0.0781
_refine_ls_R_factor_gt 0.0672
_refine_ls_shift/su_max 0.010
_refine_ls_shift/su_mean 0.000
_refine_ls_structure_factor_coef Fsqd
_refine_ls_weighting_details 'calc w=1/[\s^2^(Fo^2^)+(0.1540P)^2^+6.6649P] where P=(Fo^2^+2Fc^2^)/3'
_refine_ls_weighting_scheme calc
_refine_ls_wR_factor_gt 0.2057
_refine_ls_wR_factor_ref 0.2225
_reflns_number_gt 12060
_reflns_number_total 14572
_reflns_threshold_expression >2sigma(I)
_cod_data_source_file ja031603osi20031213_103913.cif
_cod_data_source_block 4
_cod_original_cell_volume 4182.3(11)
_cod_database_code 4112276

loop_
_symmetry_equiv_pos_as_xyz
'x, y, z'
'-x, -y, -z'

loop_
_atom_site_label
_atom_site_type_symbol
_atom_site_fract_x
_atom_site_fract_y
_atom_site_fract_z
_atom_site_U_iso_or_equiv
_atom_site_adp_type
_atom_site_occupancy
_atom_site_symmetry_multiplicity
_atom_site_calc_flag
_atom_site_refinement_flags
C13 C 0.4604(15) 0.0948(10) 0.1516(12) 0.060(5) Uani 0.60 1 d P
H4 H 0.4111 0.0560 0.1521 0.072 Uiso 0.50 1 calc PR
C6 C 0.8473(4) 0.4317(3) 0.2874(3) 0.0624(13) Uani 1 1 d .
H5A H 0.8359 0.3901 0.2520 0.094 Uiso 1 1 calc R
H6B H 0.8960 0.4696 0.2706 0.094 Uiso 1 1 calc R
H7C H 0.7869 0.4670 0.2984 0.094 Uiso 1 1 calc R
C7 C 0.8815(3) 0.3843(3) 0.3490(2) 0.0465(10) Uani 1 1 d .
C8 C 0.9202(3) 0.4166(3) 0.4073(2) 0.0511(11) Uani 1 1 d .
H8 H 0.9343 0.4749 0.4139 0.061 Uiso 1 1 calc R
C9 C 0.9339(3) 0.3486(3) 0.4531(3) 0.0509(10) Uani 1 1 d .
C10 C 0.9685(4) 0.3442(4) 0.5250(3) 0.0714(15) Uani 1 1 d .
H9A H 0.9188 0.3730 0.5554 0.107 Uiso 1 1 calc R
H10B H 1.0279 0.3736 0.5272 0.107 Uiso 1 1 calc R
H11C H 0.9814 0.2832 0.5395 0.107 Uiso 1 1 calc R
C5 C 0.9642(4) 0.1254(4) 0.0540(3) 0.0713(15) Uani 1 1 d .
H12A H 0.9385 0.0694 0.0465 0.107 Uiso 1 1 calc R
H13B H 1.0274 0.1264 0.0307 0.107 Uiso 1 1 calc R
H14C H 0.9198 0.1726 0.0357 0.107 Uiso 1 1 calc R
C4 C 0.9746(3) 0.1373(3) 0.1292(2) 0.0509(11) Uani 1 1 d .
C3 C 1.0519(3) 0.1223(3) 0.1706(3) 0.0557(12) Uani 1 1 d .
H15 H 1.1155 0.1007 0.1568 0.067 Uiso 1 1 calc R
C2 C 1.0205(3) 0.1445(3) 0.2364(2) 0.0457(10) Uani 1 1 d .
C1 C 1.0766(3) 0.1413(4) 0.2994(3) 0.0630(13) Uani 1 1 d .
H16A H 1.0473 0.1848 0.3313 0.095 Uiso 1 1 calc R
H17B H 1.1431 0.1537 0.2881 0.095 Uiso 1 1 calc R
H18C H 1.0767 0.0833 0.3208 0.095 Uiso 1 1 calc R
C11 C 0.3801(5) 0.2095(5) 0.2333(4) 0.0536(18) Uani 0.60 1 d P
H19A H 0.3171 0.1914 0.2215 0.080 Uiso 0.50 1 calc PR
H20B H 0.3798 0.2727 0.2271 0.080 Uiso 0.50 1 calc PR
H21C H 0.3930 0.1935 0.2811 0.080 Uiso 0.50 1 calc PR
C12 C 0.4571(13) 0.1650(9) 0.1877(7) 0.059(3) Uani 0.60 1 d P
C14 C 0.5432(10) 0.0843(6) 0.1131(5) 0.064(2) Uani 0.60 1 d P
C15 C 0.5818(11) 0.0220(7) 0.0600(7) 0.108(4) Uani 0.60 1 d P
H22A H 0.6365 -0.0150 0.0781 0.162 Uiso 0.50 1 calc PR
H23B H 0.6032 0.0543 0.0195 0.162 Uiso 0.50 1 calc PR
H24C H 0.5311 -0.0143 0.0475 0.162 Uiso 0.50 1 calc PR
C16 C 0.3018(10) 0.1447(11) 0.1735(11) 0.092(6) Uani 0.40 1 d P
C17 C 0.4110(11) 0.1385(14) 0.1695(11) 0.065(5) Uani 0.40 1 d P
C18 C 0.482(3) 0.073(2) 0.144(2) 0.075(8) Uani 0.40 1 d P
C19 C 0.5706(9) 0.1159(8) 0.1647(7) 0.042(3) Uani 0.40 1 d P
C20 C 0.6700(9) 0.0721(8) 0.1581(7) 0.058(3) Uani 0.40 1 d P
C100 C 0.6093(2) 0.2453(2) 0.37244(17) 0.0283(7) Uani 1 1 d .
C101 C 0.5503(2) 0.2406(2) 0.43869(17) 0.0303(7) Uani 1 1 d .
C102 C 0.4929(3) 0.1707(2) 0.4511(2) 0.0364(8) Uani 1 1 d .
C103 C 0.4443(3) 0.1658(3) 0.5148(2) 0.0479(10) Uani 1 1 d .
H25 H 0.4068 0.1184 0.5247 0.057 Uiso 1 1 calc R
C104 C 0.4503(3) 0.2283(3) 0.5631(2) 0.0515(11) Uani 1 1 d .
H26 H 0.4167 0.2238 0.6059 0.062 Uiso 1 1 calc R
C105 C 0.5043(3) 0.2972(3) 0.5500(2) 0.0439(9) Uani 1 1 d .
H27 H 0.5064 0.3408 0.5834 0.053 Uiso 1 1 calc R
C106 C 0.5564(3) 0.3040(2) 0.48812(18) 0.0340(8) Uani 1 1 d .
C107 C 0.4819(3) 0.1014(2) 0.4012(2) 0.0386(8) Uani 1 1 d .
C108 C 0.5601(3) 0.0627(3) 0.3632(2) 0.0426(9) Uani 1 1 d .
H28 H 0.6223 0.0821 0.3684 0.051 Uiso 1 1 calc R
C109 C 0.5491(4) -0.0033(3) 0.3182(3) 0.0553(11) Uani 1 1 d .
H29 H 0.6026 -0.0291 0.2923 0.066 Uiso 1 1 calc R
C110 C 0.4589(4) -0.0305(3) 0.3118(3) 0.0599(12) Uani 1 1 d .
C111 C 0.3808(4) 0.0052(3) 0.3474(3) 0.0655(14) Uani 1 1 d .
H30 H 0.3190 -0.0146 0.3414 0.079 Uiso 1 1 calc R
C112 C 0.3924(3) 0.0708(3) 0.3924(3) 0.0531(11) Uani 1 1 d .
H31 H 0.3380 0.0955 0.4180 0.064 Uiso 1 1 calc R
C114 C 0.6150(3) 0.3798(2) 0.47807(19) 0.0357(8) Uani 1 1 d .
C115 C 0.6133(3) 0.4299(3) 0.4181(2) 0.0412(9) Uani 1 1 d .
H32 H 0.5763 0.4138 0.3812 0.049 Uiso 1 1 calc R
C116 C 0.6642(3) 0.5028(3) 0.4111(2) 0.0502(10) Uani 1 1 d .
H33 H 0.6619 0.5371 0.3702 0.060 Uiso 1 1 calc R
C117 C 0.7174(4) 0.5239(3) 0.4640(3) 0.0547(11) Uani 1 1 d .
C118 C 0.7230(4) 0.4767(3) 0.5239(2) 0.0552(11) Uani 1 1 d .
H34 H 0.7614 0.4932 0.5600 0.066 Uiso 1 1 calc R
C119 C 0.6712(3) 0.4042(3) 0.5308(2) 0.0469(10) Uani 1 1 d .
H35 H 0.6740 0.3707 0.5722 0.056 Uiso 1 1 calc R
C300 C 0.5196(3) 0.4412(2) 0.23567(17) 0.0330(8) Uani 1 1 d .
C301 C 0.4674(3) 0.5290(2) 0.24969(17) 0.0333(8) Uani 1 1 d .
C302 C 0.5148(3) 0.6040(2) 0.23543(18) 0.0359(8) Uani 1 1 d .
C303 C 0.4662(3) 0.6857(3) 0.2470(2) 0.0433(9) Uani 1 1 d .
H36 H 0.4985 0.7365 0.2379 0.052 Uiso 1 1 calc R
C304 C 0.3717(3) 0.6936(3) 0.2716(2) 0.0461(10) Uani 1 1 d .
H37 H 0.3387 0.7494 0.2788 0.055 Uiso 1 1 calc R
C305 C 0.3264(3) 0.6196(3) 0.2854(2) 0.0424(9) Uani 1 1 d .
H38 H 0.2614 0.6253 0.3020 0.051 Uiso 1 1 calc R
C306 C 0.3719(3) 0.5368(3) 0.27605(18) 0.0360(8) Uani 1 1 d .
C307 C 0.3188(3) 0.4616(3) 0.30065(19) 0.0381(8) Uani 1 1 d .
C308 C 0.2221(3) 0.4597(3) 0.2872(2) 0.0472(10) Uani 1 1 d .
H39 H 0.1922 0.5016 0.2565 0.057 Uiso 1 1 calc R
C309 C 0.1677(3) 0.3976(3) 0.3181(2) 0.0544(11) Uani 1 1 d .
H40 H 0.1012 0.3967 0.3089 0.065 Uiso 1 1 calc R
C310 C 0.2127(3) 0.3378(3) 0.3619(2) 0.0504(10) Uani 1 1 d .
C311 C 0.3085(3) 0.3358(3) 0.3753(2) 0.0525(11) Uani 1 1 d .
H41 H 0.3380 0.2927 0.4052 0.063 Uiso 1 1 calc R
C312 C 0.3619(3) 0.3979(3) 0.3443(2) 0.0464(10) Uani 1 1 d .
H42 H 0.4287 0.3972 0.3529 0.056 Uiso 1 1 calc R
C313 C 0.6146(3) 0.6018(2) 0.20571(19) 0.0377(8) Uani 1 1 d .
C314 C 0.6844(3) 0.6395(3) 0.2408(2) 0.0468(10) Uani 1 1 d .
H43 H 0.6678 0.6650 0.2838 0.056 Uiso 1 1 calc R
C315 C 0.7773(4) 0.6408(3) 0.2148(3) 0.0580(12) Uani 1 1 d .
H44 H 0.8251 0.6661 0.2395 0.070 Uiso 1 1 calc R
C316 C 0.7985(4) 0.6046(3) 0.1525(3) 0.0598(13) Uani 1 1 d .
C317 C 0.7320(4) 0.5679(3) 0.1155(3) 0.0565(12) Uani 1 1 d .
H45 H 0.7489 0.5442 0.0719 0.068 Uiso 1 1 calc R
C318 C 0.6386(3) 0.5657(3) 0.1428(2) 0.0452(9) Uani 1 1 d .
H46 H 0.5915 0.5395 0.1181 0.054 Uiso 1 1 calc R
C200 C 0.8321(3) 0.0557(2) 0.36048(18) 0.0328(8) Uani 1 1 d .
C201 C 0.8311(2) -0.0334(2) 0.39218(19) 0.0342(8) Uani 1 1 d .
C206 C 0.8266(3) -0.1058(2) 0.3508(2) 0.0379(8) Uani 1 1 d .
C205 C 0.8205(3) -0.1877(3) 0.3822(2) 0.0460(10) Uani 1 1 d .
H47 H 0.8149 -0.2369 0.3547 0.055 Uiso 1 1 calc R
C204 C 0.8227(3) -0.1979(3) 0.4525(2) 0.0496(10) Uani 1 1 d .
H48 H 0.8193 -0.2539 0.4731 0.060 Uiso 1 1 calc R
C203 C 0.8297(3) -0.1270(3) 0.4924(2) 0.0420(9) Uani 1 1 d .
H49 H 0.8325 -0.1348 0.5406 0.050 Uiso 1 1 calc R
C202 C 0.8327(3) -0.0441(2) 0.4639(2) 0.0356(8) Uani 1 1 d .
C213 C 0.8318(3) 0.0302(2) 0.51119(19) 0.0351(8) Uani 1 1 d .
C214 C 0.7559(3) 0.0951(3) 0.5122(2) 0.0409(9) Uani 1 1 d .
H50 H 0.7050 0.0928 0.4812 0.049 Uiso 1 1 calc R
C215 C 0.7529(3) 0.1626(3) 0.5569(2) 0.0488(10) Uani 1 1 d .
H51 H 0.7003 0.2063 0.5576 0.059 Uiso 1 1 calc R
C216 C 0.8275(3) 0.1653(3) 0.6004(2) 0.0499(10) Uani 1 1 d .
C217 C 0.9039(3) 0.1026(3) 0.6021(2) 0.0527(11) Uani 1 1 d .
H52 H 0.9547 0.1061 0.6330 0.063 Uiso 1 1 calc R
C218 C 0.9049(3) 0.0346(3) 0.5576(2) 0.0449(9) Uani 1 1 d .
H53 H 0.9564 -0.0102 0.5587 0.054 Uiso 1 1 calc R
C207 C 0.8327(3) -0.1018(2) 0.2745(2) 0.0426(9) Uani 1 1 d .
C208 C 0.9077(3) -0.0641(3) 0.2401(2) 0.0519(11) Uani 1 1 d .
H54 H 0.9525 -0.0355 0.2652 0.062 Uiso 1 1 calc R
C209 C 0.9179(5) -0.0679(3) 0.1694(3) 0.0697(15) Uani 1 1 d .
H55 H 0.9695 -0.0427 0.1458 0.084 Uiso 1 1 calc R
C210 C 0.8520(5) -0.1085(4) 0.1346(3) 0.0773(17) Uani 1 1 d .
C211 C 0.7770(5) -0.1452(4) 0.1657(3) 0.0723(15) Uani 1 1 d .
H56 H 0.7318 -0.1722 0.1396 0.087 Uiso 1 1 calc R
C212 C 0.7678(4) -0.1425(3) 0.2367(2) 0.0539(11) Uani 1 1 d .
H57 H 0.7164 -0.1688 0.2595 0.065 Uiso 1 1 calc R
C400 C 0.7119(3) 0.3073(3) 0.07915(19) 0.0389(9) Uani 1 1 d .
C401 C 0.7254(3) 0.3659(3) 0.01649(19) 0.0424(9) Uani 1 1 d .
C402 C 0.6472(4) 0.3830(3) -0.0263(2) 0.0528(11) Uani 1 1 d .
C403 C 0.6575(4) 0.4379(4) -0.0835(2) 0.0690(15) Uani 1 1 d .
H58 H 0.6053 0.4493 -0.1136 0.083 Uiso 1 1 calc R
C404 C 0.7421(5) 0.4753(4) -0.0966(3) 0.0743(16) Uani 1 1 d .
H59 H 0.7467 0.5151 -0.1340 0.089 Uiso 1 1 calc R
C405 C 0.8198(4) 0.4557(3) -0.0559(2) 0.0614(13) Uani 1 1 d .
H60 H 0.8785 0.4810 -0.0661 0.074 Uiso 1 1 calc R
C406 C 0.8136(3) 0.3986(3) 0.0009(2) 0.0491(10) Uani 1 1 d .
C407 C 0.9034(3) 0.3765(3) 0.0400(2) 0.0516(11) Uani 1 1 d .
C408 C 0.9050(4) 0.3779(3) 0.1111(2) 0.0540(11) Uani 1 1 d .
H61 H 0.8469 0.3922 0.1368 0.065 Uiso 1 1 calc R
C409 C 0.9908(4) 0.3584(3) 0.1446(3) 0.0615(12) Uani 1 1 d .
H62 H 0.9917 0.3588 0.1931 0.074 Uiso 1 1 calc R
C410 C 1.0733(4) 0.3388(4) 0.1077(3) 0.0677(14) Uani 1 1 d .
C411 C 1.0754(4) 0.3347(5) 0.0379(3) 0.0812(18) Uani 1 1 d .
H63 H 1.1339 0.3190 0.0131 0.097 Uiso 1 1 calc R
C412 C 0.9895(4) 0.3542(4) 0.0046(3) 0.0697(15) Uani 1 1 d .
H64 H 0.9895 0.3523 -0.0440 0.084 Uiso 1 1 calc R
C413 C 0.5573(3) 0.3380(3) -0.0175(2) 0.0533(11) Uani 1 1 d .
C414 C 0.4884(4) 0.3570(4) 0.0329(3) 0.0717(15) Uani 1 1 d .
H65 H 0.4979 0.4003 0.0652 0.086 Uiso 1 1 calc R
C415 C 0.4044(4) 0.3135(5) 0.0373(3) 0.0819(18) Uani 1 1 d .
H66 H 0.3565 0.3272 0.0720 0.098 Uiso 1 1 calc R
C416 C 0.3930(5) 0.2519(5) -0.0086(4) 0.0835(18) Uani 1 1 d .
C417 C 0.4589(5) 0.2314(5) -0.0607(4) 0.0849(18) Uani 1 1 d .
H67 H 0.4480 0.1882 -0.0927 0.102 Uiso 1 1 calc R
C418 C 0.5408(5) 0.2748(4) -0.0654(3) 0.0741(15) Uani 1 1 d .
H68 H 0.5868 0.2619 -0.1014 0.089 Uiso 1 1 calc R
F1 F 0.7700(3) 0.5943(2) 0.45685(18) 0.0794(9) Uani 1 1 d .
F2 F 0.4475(3) -0.0956(2) 0.2673(2) 0.0888(11) Uani 1 1 d .
F3 F 0.1594(2) 0.2792(2) 0.39440(17) 0.0733(9) Uani 1 1 d .
F4 F 0.8897(2) 0.6051(2) 0.1268(2) 0.0935(12) Uani 1 1 d .
F5 F 0.8261(2) 0.2330(2) 0.64447(16) 0.0695(8) Uani 1 1 d .
F6 F 0.8595(4) -0.1106(3) 0.06522(18) 0.1216(17) Uani 1 1 d .
F7 F 0.3108(3) 0.2099(3) -0.0047(3) 0.1194(15) Uani 1 1 d .
F8 F 1.1574(2) 0.3196(3) 0.1410(2) 0.0944(11) Uani 1 1 d .
Fe2 Fe 0.62062(4) 0.29845(3) 0.21996(2) 0.03300(17) Uani 1 1 d .
Fe1 Fe 0.80799(4) 0.20523(3) 0.30589(2) 0.03045(16) Uani 1 1 d .
N3 N 0.8749(2) 0.2989(2) 0.35794(16) 0.0369(7) Uani 1 1 d .
N4 N 0.9069(3) 0.2789(2) 0.42200(19) 0.0459(8) Uani 1 1 d .
N1 N 0.9256(2) 0.1728(2) 0.23590(16) 0.0388(7) Uani 1 1 d .
N2 N 0.9004(3) 0.1669(2) 0.16943(17) 0.0418(8) Uani 1 1 d .
N5 N 0.5483(2) 0.1975(2) 0.18385(17) 0.0392(7) Uani 1 1 d .
N6 N 0.5949(8) 0.1442(6) 0.1373(5) 0.041(2) Uani 0.50 1 d P
N7 N 0.4534(10) 0.2096(10) 0.1897(8) 0.069(4) Uani 0.50 1 d P
O1 O 0.74068(19) 0.25497(17) 0.23779(13) 0.0382(6) Uani 1 1 d .
O2 O 0.69878(17) 0.22536(15) 0.37893(12) 0.0306(5) Uani 1 1 d .
O3 O 0.56621(18) 0.26709(16) 0.31875(12) 0.0327(5) Uani 1 1 d .
O6 O 0.60548(18) 0.42443(16) 0.25535(12) 0.0345(6) Uani 1 1 d .
O7 O 0.47843(19) 0.38513(17) 0.20523(13) 0.0391(6) Uani 1 1 d .
O5 O 0.88458(19) 0.10998(16) 0.38266(13) 0.0368(6) Uani 1 1 d .
O4 O 0.77651(18) 0.07684(16) 0.31102(13) 0.0348(6) Uani 1 1 d .
O8 O 0.65671(19) 0.34232(17) 0.12563(12) 0.0380(6) Uani 1 1 d .
O9 O 0.7515(2) 0.23248(19) 0.07995(14) 0.0495(7) Uani 1 1 d .
Cl2S Cl 0.9874(2) 0.3649(2) 0.70278(15) 0.0719(7) Uani 0.50 1 d P
Cl1S Cl 0.8895(3) 0.3168(3) 0.82367(18) 0.0948(10) Uani 0.50 1 d P
Cl3S Cl 0.8032(5) 0.0948(5) 0.7840(5) 0.200(4) Uani 0.50 1 d P
C1S C 0.7185(9) 0.1132(6) 0.8493(4) 0.065(3) Uani 0.50 1 d PD
H69S H 0.6565 0.0915 0.8372 0.079 Uiso 0.50 1 calc PR
H70S H 0.7073 0.1762 0.8584 0.079 Uiso 0.50 1 calc PR
C2S C 0.9730(7) 0.2788(8) 0.7636(8) 0.096(5) Uani 0.50 1 d P
H71S H 0.9509 0.2279 0.7408 0.115 Uiso 0.50 1 calc PR
H72S H 1.0352 0.2608 0.7853 0.115 Uiso 0.50 1 calc PR
H1 H 0.844(3) 0.189(3) 0.158(2) 0.039(12) Uiso 1 1 d .
H2 H 0.903(4) 0.218(4) 0.442(3) 0.070(16) Uiso 1 1 d .
H3 H 0.631(3) 0.152(3) 0.128(2) 0.007(12) Uiso 1 1 d .
Cl4S Cl 0.7745(6) 0.0463(7) 0.9344(5) 0.280(7) Uani 0.50 1 d PD

loop_
_atom_site_aniso_label
_atom_site_aniso_U_11
_atom_site_aniso_U_22
_atom_site_aniso_U_33
_atom_site_aniso_U_23
_atom_site_aniso_U_13
_atom_site_aniso_U_12
C13 0.083(14) 0.023(8) 0.076(7) -0.033(7) 0.031(8) -0.024(9)
C6 0.078(3) 0.049(3) 0.061(3) 0.007(2) 0.009(3) -0.013(2)
C7 0.043(2) 0.034(2) 0.062(3) 0.0025(18) 0.0117(19) -0.0066(17)
C8 0.056(3) 0.035(2) 0.064(3) -0.008(2) 0.004(2) -0.0123(19)
C9 0.046(2) 0.046(2) 0.061(3) -0.008(2) -0.002(2) -0.0037(19)
C10 0.071(3) 0.070(4) 0.075(4) -0.014(3) -0.022(3) -0.005(3)
C5 0.083(4) 0.078(4) 0.049(3) -0.008(3) 0.027(3) 0.003(3)
C4 0.057(3) 0.045(2) 0.048(2) -0.0015(19) 0.022(2) -0.001(2)
C3 0.047(2) 0.054(3) 0.063(3) 0.000(2) 0.026(2) 0.004(2)
C2 0.040(2) 0.043(2) 0.054(2) 0.0045(18) 0.0146(18) -0.0036(17)
C1 0.043(2) 0.077(4) 0.067(3) 0.003(3) 0.010(2) 0.005(2)
C11 0.044(4) 0.058(5) 0.061(5) 0.002(4) 0.004(3) -0.020(3)
C12 0.075(8) 0.054(7) 0.047(5) 0.011(6) -0.001(5) -0.009(8)
C14 0.096(8) 0.041(5) 0.056(5) -0.011(4) 0.002(5) -0.011(5)
C15 0.157(12) 0.060(6) 0.108(9) -0.046(6) 0.016(8) -0.013(7)
C16 0.046(7) 0.069(9) 0.164(18) 0.008(10) -0.010(9) -0.017(7)
C17 0.048(8) 0.065(11) 0.087(11) 0.014(9) -0.026(8) -0.026(8)
C18 0.086(15) 0.050(16) 0.087(17) -0.040(13) 0.003(12) 0.012(13)
C19 0.040(6) 0.037(7) 0.050(7) -0.003(5) 0.001(5) -0.004(5)
C20 0.056(7) 0.042(6) 0.076(8) -0.011(6) 0.010(6) -0.005(5)
C100 0.0358(18) 0.0179(15) 0.0305(18) 0.0018(13) 0.0040(14) -0.0016(13)
C101 0.0307(17) 0.0290(18) 0.0296(17) 0.0057(14) 0.0011(14) 0.0042(14)
C102 0.0341(18) 0.0355(19) 0.038(2) 0.0074(15) 0.0074(15) 0.0008(15)
C103 0.046(2) 0.050(2) 0.047(2) 0.0088(19) 0.0147(19) -0.0054(19)
C104 0.053(2) 0.061(3) 0.039(2) 0.004(2) 0.0186(19) -0.003(2)
C105 0.045(2) 0.051(2) 0.033(2) -0.0018(17) 0.0082(17) 0.0037(18)
C106 0.0340(18) 0.0346(19) 0.0318(18) 0.0019(15) 0.0028(14) 0.0043(15)
C107 0.041(2) 0.0319(19) 0.043(2) 0.0086(16) 0.0042(17) -0.0067(16)
C108 0.045(2) 0.033(2) 0.050(2) -0.0002(17) 0.0079(18) -0.0077(16)
C109 0.064(3) 0.037(2) 0.066(3) -0.008(2) 0.012(2) -0.011(2)
C110 0.078(3) 0.038(2) 0.067(3) -0.008(2) 0.003(3) -0.021(2)
C111 0.058(3) 0.056(3) 0.086(4) 0.000(3) 0.000(3) -0.027(2)
C112 0.045(2) 0.050(3) 0.065(3) -0.003(2) 0.012(2) -0.014(2)
C114 0.041(2) 0.0330(19) 0.0314(18) -0.0043(15) 0.0036(15) 0.0034(15)
C115 0.050(2) 0.037(2) 0.036(2) -0.0004(16) 0.0011(17) -0.0003(17)
C116 0.065(3) 0.034(2) 0.051(2) 0.0004(18) 0.006(2) -0.0068(19)
C117 0.066(3) 0.035(2) 0.064(3) -0.013(2) 0.011(2) -0.013(2)
C118 0.061(3) 0.054(3) 0.052(3) -0.019(2) -0.002(2) -0.008(2)
C119 0.060(3) 0.044(2) 0.036(2) -0.0056(17) -0.0011(19) -0.0025(19)
C300 0.040(2) 0.0310(18) 0.0268(17) 0.0056(14) 0.0059(15) -0.0019(15)
C301 0.0408(19) 0.0319(19) 0.0263(17) 0.0038(14) 0.0000(15) 0.0006(15)
C302 0.045(2) 0.0330(19) 0.0280(17) 0.0032(14) -0.0006(15) 0.0013(16)
C303 0.059(3) 0.0294(19) 0.041(2) 0.0018(16) 0.0045(18) 0.0015(17)
C304 0.054(2) 0.034(2) 0.047(2) 0.0016(17) 0.0039(19) 0.0099(18)
C305 0.043(2) 0.042(2) 0.039(2) 0.0016(17) 0.0025(17) 0.0076(17)
C306 0.040(2) 0.039(2) 0.0277(17) 0.0042(15) -0.0001(15) 0.0020(16)
C307 0.040(2) 0.041(2) 0.0318(19) 0.0019(15) 0.0052(15) 0.0016(16)
C308 0.047(2) 0.056(3) 0.037(2) 0.0086(18) -0.0023(18) -0.0035(19)
C309 0.046(2) 0.072(3) 0.046(2) 0.006(2) -0.0034(19) -0.015(2)
C310 0.056(3) 0.049(2) 0.047(2) 0.0056(19) 0.006(2) -0.015(2)
C311 0.054(3) 0.044(2) 0.056(3) 0.016(2) 0.007(2) 0.004(2)
C312 0.039(2) 0.047(2) 0.052(2) 0.0111(19) 0.0067(18) 0.0024(18)
C313 0.048(2) 0.0269(18) 0.037(2) 0.0076(15) 0.0036(17) -0.0018(16)
C314 0.056(2) 0.036(2) 0.049(2) -0.0005(17) 0.007(2) -0.0075(18)
C315 0.055(3) 0.048(3) 0.072(3) 0.000(2) 0.007(2) -0.017(2)
C316 0.054(3) 0.047(3) 0.078(3) 0.008(2) 0.024(2) -0.013(2)
C317 0.071(3) 0.045(2) 0.052(3) 0.002(2) 0.024(2) -0.003(2)
C318 0.053(2) 0.041(2) 0.041(2) 0.0018(17) 0.0078(18) -0.0038(18)
C200 0.0326(18) 0.0281(18) 0.0361(19) 0.0004(15) 0.0118(15) 0.0016(14)
C201 0.0286(17) 0.0302(18) 0.042(2) 0.0052(15) 0.0069(15) 0.0014(14)
C206 0.0368(19) 0.0275(18) 0.048(2) 0.0029(16) 0.0091(16) 0.0009(15)
C205 0.046(2) 0.0288(19) 0.063(3) 0.0016(18) 0.005(2) -0.0032(16)
C204 0.050(2) 0.033(2) 0.065(3) 0.0147(19) 0.005(2) -0.0038(18)
C203 0.043(2) 0.034(2) 0.048(2) 0.0101(17) 0.0025(17) -0.0005(16)
C202 0.0292(17) 0.0332(19) 0.043(2) 0.0070(16) 0.0044(15) 0.0011(14)
C213 0.0354(19) 0.0339(19) 0.0345(19) 0.0095(15) 0.0063(15) 0.0000(15)
C214 0.040(2) 0.042(2) 0.039(2) 0.0047(17) -0.0004(16) 0.0069(17)
C215 0.049(2) 0.044(2) 0.050(2) 0.0007(19) 0.0030(19) 0.0147(19)
C216 0.055(3) 0.048(2) 0.045(2) -0.0070(19) 0.006(2) 0.005(2)
C217 0.044(2) 0.066(3) 0.047(2) -0.007(2) -0.0040(19) 0.006(2)
C218 0.039(2) 0.048(2) 0.045(2) 0.0001(18) 0.0030(17) 0.0108(18)
C207 0.051(2) 0.0261(18) 0.049(2) -0.0034(16) 0.0120(18) 0.0031(16)
C208 0.059(3) 0.036(2) 0.059(3) -0.0016(19) 0.020(2) -0.0013(19)
C209 0.090(4) 0.049(3) 0.068(3) -0.002(2) 0.039(3) -0.005(3)
C210 0.122(5) 0.065(3) 0.045(3) -0.016(2) 0.023(3) -0.015(3)
C211 0.098(4) 0.064(3) 0.058(3) -0.019(3) 0.004(3) -0.016(3)
C212 0.070(3) 0.042(2) 0.050(3) -0.0083(19) 0.008(2) -0.008(2)
C400 0.048(2) 0.040(2) 0.0287(18) 0.0039(15) 0.0017(16) -0.0017(17)
C401 0.058(2) 0.041(2) 0.0253(18) 0.0030(15) 0.0067(17) 0.0022(18)
C402 0.066(3) 0.058(3) 0.031(2) 0.0078(19) 0.0042(19) 0.008(2)
C403 0.085(4) 0.084(4) 0.035(2) 0.020(2) -0.005(2) 0.005(3)
C404 0.106(5) 0.075(4) 0.039(3) 0.025(2) 0.012(3) -0.002(3)
C405 0.083(4) 0.065(3) 0.036(2) 0.010(2) 0.016(2) -0.012(3)
C406 0.062(3) 0.051(2) 0.033(2) 0.0048(18) 0.0110(19) -0.005(2)
C407 0.060(3) 0.052(3) 0.044(2) 0.0054(19) 0.007(2) -0.016(2)
C408 0.064(3) 0.053(3) 0.045(2) 0.004(2) 0.005(2) -0.006(2)
C409 0.073(3) 0.059(3) 0.053(3) 0.007(2) -0.005(2) -0.010(2)
C410 0.058(3) 0.071(3) 0.077(4) 0.006(3) -0.006(3) -0.022(3)
C411 0.054(3) 0.111(5) 0.081(4) -0.002(4) 0.016(3) -0.025(3)
C412 0.058(3) 0.098(4) 0.054(3) 0.006(3) 0.015(2) -0.024(3)
C413 0.057(3) 0.062(3) 0.039(2) 0.008(2) -0.008(2) 0.007(2)
C414 0.065(3) 0.099(4) 0.051(3) -0.007(3) -0.004(2) -0.004(3)
C415 0.058(3) 0.129(6) 0.058(3) -0.004(3) -0.001(3) -0.009(3)
C416 0.069(4) 0.095(5) 0.087(4) 0.015(4) -0.016(3) -0.015(3)
C417 0.085(4) 0.081(4) 0.089(4) -0.010(3) -0.016(4) -0.003(3)
C418 0.081(4) 0.076(4) 0.063(3) -0.006(3) -0.006(3) 0.007(3)
F1 0.100(2) 0.0521(17) 0.092(2) -0.0150(16) 0.0097(19) -0.0356(17)
F2 0.110(3) 0.0570(19) 0.105(3) -0.0311(18) 0.001(2) -0.0313(18)
F3 0.076(2) 0.0708(19) 0.077(2) 0.0233(16) 0.0022(16) -0.0319(16)
F4 0.065(2) 0.093(3) 0.122(3) -0.006(2) 0.046(2) -0.0249(18)
F5 0.0715(18) 0.0660(18) 0.0688(18) -0.0297(15) -0.0033(15) 0.0120(14)
F6 0.185(5) 0.132(4) 0.051(2) -0.024(2) 0.038(2) -0.039(3)
F7 0.084(3) 0.141(4) 0.140(4) 0.009(3) -0.019(3) -0.040(3)
F8 0.061(2) 0.120(3) 0.106(3) 0.014(2) -0.0167(19) -0.024(2)
Fe2 0.0448(3) 0.0264(3) 0.0274(3) 0.0031(2) 0.0007(2) -0.0027(2)
Fe1 0.0346(3) 0.0248(3) 0.0311(3) 0.0019(2) 0.0069(2) -0.0011(2)
N3 0.0394(17) 0.0318(16) 0.0398(17) -0.0007(13) 0.0053(14) -0.0063(13)
N4 0.0445(19) 0.040(2) 0.053(2) -0.0030(16) -0.0017(16) -0.0038(15)
N1 0.0407(17) 0.0359(17) 0.0387(17) 0.0031(13) 0.0113(14) -0.0018(14)
N2 0.047(2) 0.0385(18) 0.0381(18) 0.0029(14) 0.0137(15) -0.0015(15)
N5 0.0437(18) 0.0327(17) 0.0414(18) -0.0011(13) 0.0052(14) -0.0063(14)
N6 0.050(6) 0.031(5) 0.041(5) -0.003(3) 0.019(4) -0.014(4)
N7 0.047(6) 0.088(10) 0.073(7) 0.001(8) -0.004(4) -0.008(8)
O1 0.0451(15) 0.0362(14) 0.0314(13) 0.0056(10) 0.0092(11) 0.0018(11)
O2 0.0316(13) 0.0287(12) 0.0307(12) 0.0023(10) 0.0048(10) 0.0000(10)
O3 0.0379(13) 0.0319(13) 0.0276(12) 0.0049(10) 0.0035(10) -0.0014(10)
O6 0.0389(14) 0.0295(13) 0.0338(13) 0.0061(10) 0.0032(11) 0.0005(10)
O7 0.0445(15) 0.0341(14) 0.0383(14) -0.0021(11) 0.0050(12) -0.0037(11)
O5 0.0405(14) 0.0301(13) 0.0396(14) 0.0017(11) 0.0065(11) -0.0058(11)
O4 0.0409(14) 0.0267(12) 0.0356(13) 0.0026(10) 0.0063(11) -0.0002(10)
O8 0.0478(15) 0.0380(14) 0.0267(13) 0.0044(10) 0.0046(11) 0.0014(12)
O9 0.069(2) 0.0415(17) 0.0358(15) 0.0020(12) 0.0070(13) 0.0059(14)
Cl2S 0.0621(15) 0.0832(19) 0.0708(16) 0.0006(14) -0.0220(13) -0.0022(13)
Cl1S 0.084(2) 0.123(3) 0.0735(19) -0.0125(19) -0.0085(16) 0.0125(19)
Cl3S 0.157(5) 0.167(6) 0.278(9) 0.098(6) -0.077(6) -0.030(5)
C1S 0.117(9) 0.032(4) 0.042(5) -0.025(4) -0.036(5) 0.037(5)
C2S 0.028(4) 0.095(9) 0.171(13) -0.097(10) 0.004(6) -0.020(5)
Cl4S 0.154(6) 0.358(13) 0.333(12) -0.273(12) -0.002(7) 0.019(7)

loop_
_atom_type_symbol
_atom_type_description
_atom_type_scat_dispersion_real
_atom_type_scat_dispersion_imag
_atom_type_scat_source
C C 0.0033 0.0016 'International Tables Vol C Tables 4.2.6.8 and 6.1.1.4'
H H 0.0000 0.0000 'International Tables Vol C Tables 4.2.6.8 and 6.1.1.4'
N N 0.0061 0.0033 'International Tables Vol C Tables 4.2.6.8 and 6.1.1.4'
O O 0.0106 0.0060 'International Tables Vol C Tables 4.2.6.8 and 6.1.1.4'
Cl Cl 0.1484 0.1585 'International Tables Vol C Tables 4.2.6.8 and 6.1.1.4'
Fe Fe 0.3463 0.8444 'International Tables Vol C Tables 4.2.6.8 and 6.1.1.4'
F F 0.0171 0.0103 'International Tables Vol C Tables 4.2.6.8 and 6.1.1.4'

loop_
_geom_angle_atom_site_label_1
_geom_angle_atom_site_label_2
_geom_angle_atom_site_label_3
_geom_angle
C12 C13 C14 111.3(14)
N3 C7 C8 109.0(4)
N3 C7 C6 122.1(4)
C8 C7 C6 128.8(4)
C9 C8 C7 107.2(4)
N4 C9 C8 106.1(4)
N4 C9 C10 122.2(4)
C8 C9 C10 131.7(4)
N2 C4 C3 106.3(4)
N2 C4 C5 121.9(5)
C3 C4 C5 131.8(4)
C4 C3 C2 107.3(4)
N1 C2 C3 109.3(4)
N1 C2 C1 122.2(4)
C3 C2 C1 128.5(4)
C13 C12 N5 108.7(14)
C13 C12 C11 132.6(17)
N5 C12 C11 118.6(11)
N6 C14 C13 102.6(11)
N6 C14 C15 122.5(12)
C13 C14 C15 134.8(12)
N7 C17 C18 111(2)
N7 C17 C16 116.4(18)
C18 C17 C16 132(3)
C17 C18 C19 97(2)
N5 C19 C20 125.4(11)
N5 C19 C18 112.1(13)
C20 C19 C18 122.3(14)
O3 C100 O2 127.5(3)
O3 C100 C101 118.3(3)
O2 C100 C101 114.2(3)
C106 C101 C102 120.6(3)
C106 C101 C100 119.4(3)
C102 C101 C100 119.9(3)
C103 C102 C101 118.1(4)
C103 C102 C107 118.0(4)
C101 C102 C107 123.9(3)
C104 C103 C102 121.1(4)
C103 C104 C105 120.5(4)
C104 C105 C106 120.7(4)
C105 C106 C101 118.9(4)
C105 C106 C114 117.7(3)
C101 C106 C114 123.4(3)
C112 C107 C108 117.4(4)
C112 C107 C102 120.3(4)
C108 C107 C102 122.2(4)
C109 C108 C107 121.5(4)
C110 C109 C108 118.2(4)
C111 C110 F2 118.9(5)
C111 C110 C109 122.6(5)
F2 C110 C109 118.5(5)
C110 C111 C112 118.9(4)
C111 C112 C107 121.4(4)
C115 C114 C119 117.9(4)
C115 C114 C106 122.3(3)
C119 C114 C106 119.8(3)
C116 C115 C114 121.5(4)
C117 C116 C115 118.3(4)
C116 C117 C118 123.0(4)
C116 C117 F1 118.7(4)
C118 C117 F1 118.2(4)
C117 C118 C119 118.3(4)
C118 C119 C114 121.0(4)
O7 C300 O6 120.3(3)
O7 C300 C301 120.3(3)
O6 C300 C301 119.4(3)
C302 C301 C306 119.8(3)
C302 C301 C300 119.2(3)
C306 C301 C300 121.0(3)
C303 C302 C301 119.5(4)
C303 C302 C313 117.2(3)
C301 C302 C313 123.3(3)
C304 C303 C302 120.9(4)
C305 C304 C303 118.9(4)
C304 C305 C306 122.6(4)
C305 C306 C301 118.3(4)
C305 C306 C307 117.3(3)
C301 C306 C307 124.2(3)
C308 C307 C312 118.5(4)
C308 C307 C306 120.1(4)
C312 C307 C306 120.9(4)
C307 C308 C309 121.1(4)
C310 C309 C308 118.2(4)
F3 C310 C309 118.6(4)
F3 C310 C311 118.7(4)
C309 C310 C311 122.7(4)
C310 C311 C312 118.6(4)
C311 C312 C307 120.9(4)
C318 C313 C314 119.1(4)
C318 C313 C302 121.7(4)
C314 C313 C302 119.2(4)
C313 C314 C315 121.5(4)
C316 C315 C314 117.9(5)
F4 C316 C317 118.9(5)
F4 C316 C315 118.2(5)
C317 C316 C315 122.8(4)
C316 C317 C318 118.8(4)
C313 C318 C317 120.0(4)
O5 C200 O4 119.8(3)
O5 C200 C201 121.3(3)
O4 C200 C201 118.9(3)
C206 C201 C202 120.1(3)
C206 C201 C200 120.1(3)
C202 C201 C200 119.8(3)
C205 C206 C201 118.7(4)
C205 C206 C207 117.4(4)
C201 C206 C207 123.7(3)
C204 C205 C206 120.9(4)
C203 C204 C205 119.8(4)
C204 C203 C202 121.4(4)
C203 C202 C201 119.0(4)
C203 C202 C213 118.0(3)
C201 C202 C213 123.0(3)
C218 C213 C214 118.2(4)
C218 C213 C202 120.8(3)
C214 C213 C202 121.0(3)
C215 C214 C213 121.5(4)
C214 C215 C216 118.3(4)
F5 C216 C215 118.9(4)
F5 C216 C217 118.3(4)
C215 C216 C217 122.8(4)
C216 C217 C218 118.1(4)
C217 C218 C213 121.2(4)
C212 C207 C208 118.5(4)
C212 C207 C206 120.1(4)
C208 C207 C206 121.2(4)
C209 C208 C207 120.7(5)
C210 C209 C208 118.4(5)
C209 C210 C211 123.2(5)
C209 C210 F6 119.0(6)
C211 C210 F6 117.8(6)
C210 C211 C212 118.3(5)
C207 C212 C211 120.8(5)
O9 C400 O8 126.6(3)
O9 C400 C401 119.4(3)
O8 C400 C401 113.9(3)
C406 C401 C402 120.9(4)
C406 C401 C400 121.4(4)
C402 C401 C400 117.7(4)
C403 C402 C401 118.6(5)
C403 C402 C413 118.7(4)
C401 C402 C413 122.4(4)
C404 C403 C402 120.8(5)
C403 C404 C405 120.4(4)
C404 C405 C406 120.7(5)
C401 C406 C405 118.4(4)
C401 C406 C407 124.4(4)
C405 C406 C407 117.2(4)
C412 C407 C408 118.0(5)
C412 C407 C406 119.1(4)
C408 C407 C406 122.8(4)
C409 C408 C407 120.3(5)
C410 C409 C408 119.6(5)
C409 C410 C411 122.5(5)
C409 C410 F8 119.2(5)
C411 C410 F8 118.2(5)
C410 C411 C412 117.8(5)
C411 C412 C407 121.8(5)
C414 C413 C418 118.4(5)
C414 C413 C402 123.8(5)
C418 C413 C402 117.7(5)
C413 C414 C415 121.0(6)
C416 C415 C414 118.4(6)
C415 C416 F7 118.6(7)
C415 C416 C417 123.0(6)
F7 C416 C417 118.4(7)
C418 C417 C416 118.5(6)
C417 C418 C413 120.7(6)
O1 Fe2 O8 93.83(11)
O1 Fe2 O6 106.89(11)
O8 Fe2 O6 90.50(10)
O1 Fe2 N5 107.34(13)
O8 Fe2 N5 94.02(12)
O6 Fe2 N5 145.06(12)
O1 Fe2 O3 93.62(10)
O8 Fe2 O3 171.66(10)
O6 Fe2 O3 83.73(10)
N5 Fe2 O3 87.34(11)
O1 Fe2 O7 166.35(11)
O8 Fe2 O7 84.71(10)
O6 Fe2 O7 59.62(10)
N5 Fe2 O7 86.30(12)
O3 Fe2 O7 87.16(9)
O1 Fe1 O2 95.29(11)
O1 Fe1 O4 106.39(12)
O2 Fe1 O4 85.01(10)
O1 Fe1 N3 110.01(13)
O2 Fe1 N3 85.20(11)
O4 Fe1 N3 142.98(12)
O1 Fe1 N1 89.60(12)
O2 Fe1 N1 174.27(11)
O4 Fe1 N1 90.75(11)
N3 Fe1 N1 95.95(13)
O1 Fe1 O5 165.90(11)
O2 Fe1 O5 87.07(9)
O4 Fe1 O5 59.89(10)
N3 Fe1 O5 84.02(11)
N1 Fe1 O5 87.47(11)
C7 N3 N4 105.8(3)
C7 N3 Fe1 134.6(3)
N4 N3 Fe1 118.5(2)
C9 N4 N3 111.9(4)
C2 N1 N2 104.8(3)
C2 N1 Fe1 139.8(3)
N2 N1 Fe1 114.8(2)
C4 N2 N1 112.4(4)
N7 N5 C19 107.3(9)
N7 N5 N6 123.1(9)
C19 N5 N6 33.5(6)
N7 N5 C12 29.0(6)
C19 N5 C12 79.0(8)
N6 N5 C12 101.2(8)
N7 N5 Fe2 114.7(7)
C19 N5 Fe2 137.1(6)
N6 N5 Fe2 117.9(5)
C12 N5 Fe2 140.7(6)
C14 N6 N5 115.2(10)
N5 N7 C17 111.5(13)
Fe1 O1 Fe2 139.98(15)
C100 O2 Fe1 130.4(2)
C100 O3 Fe2 130.6(2)
C300 O6 Fe2 95.2(2)
C300 O7 Fe2 84.8(2)
C200 O5 Fe1 85.2(2)
C200 O4 Fe1 95.0(2)
C400 O8 Fe2 130.7(2)
Cl3S C1S Cl4S 106.2(6)
Cl1S C2S Cl2S 107.5(7)

loop_
_geom_bond_atom_site_label_1
_geom_bond_atom_site_label_2
_geom_bond_distance
C13 C12 1.303(19)
C13 C14 1.36(2)
C6 C7 1.465(7)
C7 N3 1.337(5)
C7 C8 1.395(7)
C8 C9 1.370(7)
C9 N4 1.336(6)
C9 C10 1.497(7)
C5 C4 1.498(7)
C4 N2 1.333(5)
C4 C3 1.365(7)
C3 C2 1.387(6)
C2 N1 1.353(5)
C2 C1 1.477(7)
C11 C12 1.501(17)
C12 N5 1.406(18)
C14 N6 1.324(13)
C14 C15 1.485(15)
C16 C17 1.51(2)
C17 N7 1.36(2)
C17 C18 1.44(3)
C18 C19 1.52(4)
C19 N5 1.329(12)
C19 C20 1.488(17)
C100 O3 1.250(4)
C100 O2 1.265(4)
C100 C101 1.518(5)
C101 C106 1.400(5)
C101 C102 1.412(5)
C102 C103 1.404(5)
C102 C107 1.484(6)
C103 C104 1.374(7)
C104 C105 1.373(6)
C105 C106 1.400(5)
C106 C114 1.493(5)
C107 C112 1.388(6)
C107 C108 1.396(6)
C108 C109 1.382(6)
C109 C110 1.369(7)
C110 C111 1.354(8)
C110 F2 1.368(5)
C111 C112 1.380(7)
C114 C115 1.390(5)
C114 C119 1.391(6)
C115 C116 1.386(6)
C116 C117 1.351(7)
C117 C118 1.367(7)
C117 F1 1.367(5)
C118 C119 1.388(7)
C300 O7 1.251(5)
C300 O6 1.270(4)
C300 C301 1.505(5)
C301 C302 1.401(5)
C301 C306 1.408(5)
C302 C303 1.396(5)
C302 C313 1.488(6)
C303 C304 1.383(6)
C304 C305 1.372(6)
C305 C306 1.387(6)
C306 C307 1.495(5)
C307 C308 1.382(6)
C307 C312 1.393(6)
C308 C309 1.391(6)
C309 C310 1.368(7)
C310 F3 1.357(5)
C310 C311 1.365(7)
C311 C312 1.383(6)
C313 C318 1.381(6)
C313 C314 1.382(6)
C314 C315 1.377(7)
C315 C316 1.366(7)
C316 F4 1.352(5)
C316 C317 1.361(8)
C317 C318 1.393(6)
C200 O5 1.253(5)
C200 O4 1.275(5)
C200 C201 1.497(5)
C201 C206 1.400(5)
C201 C202 1.410(5)
C206 C205 1.403(5)
C206 C207 1.491(6)
C205 C204 1.381(7)
C204 C203 1.370(6)
C203 C202 1.388(5)
C202 C213 1.488(5)
C213 C218 1.391(6)
C213 C214 1.388(5)
C214 C215 1.371(6)
C215 C216 1.365(7)
C216 F5 1.368(5)
C216 C217 1.373(6)
C217 C218 1.376(6)
C207 C212 1.385(7)
C207 C208 1.391(6)
C208 C209 1.387(7)
C209 C210 1.362(9)
C210 C211 1.355(9)
C210 F6 1.359(6)
C211 C212 1.393(7)
C400 O9 1.233(5)
C400 O8 1.271(5)
C400 C401 1.525(5)
C401 C406 1.393(6)
C401 C402 1.395(6)
C402 C403 1.400(6)
C402 C413 1.489(7)
C403 C404 1.373(9)
C404 C405 1.370(8)
C405 C406 1.408(6)
C406 C407 1.494(7)
C407 C412 1.386(7)
C407 C408 1.393(6)
C408 C409 1.385(7)
C409 C410 1.352(8)
C410 C411 1.367(9)
C410 F8 1.362(6)
C411 C412 1.385(8)
C413 C414 1.372(7)
C413 C418 1.405(8)
C414 C415 1.400(9)
C415 C416 1.345(10)
C416 F7 1.365(7)
C416 C417 1.373(10)
C417 C418 1.374(9)
Fe2 O1 1.785(3)
Fe2 O8 2.017(2)
Fe2 O6 2.069(3)
Fe2 N5 2.076(3)
Fe2 O3 2.117(2)
Fe2 O7 2.308(3)
Fe1 O1 1.772(3)
Fe1 O2 2.063(2)
Fe1 O4 2.068(3)
Fe1 N3 2.087(3)
Fe1 N1 2.134(3)
Fe1 O5 2.295(3)
N3 N4 1.362(5)
N1 N2 1.364(5)
N5 N7 1.319(14)
N5 N6 1.352(9)
Cl2S C2S 1.786(18)
Cl1S C2S 1.703(12)
Cl3S C1S 1.723(14)
C1S Cl4S 2.074(13)
